data_7714326
loop_
_publ_author_name
'Mikata, Yuji'
'Uchida, Mizuho'
'Koike, Hinata'
'Shoji, Sunao'
'Ohsedo, Yutaka'
'Kawai, Yasushi'
'Matsuo, Takashi'

_publ_section_title
;
 Evaluation of oxygen-containing pentadentate ligands with
 pyridine/quinoline/isoquinoline binding sites via structural and
 electrochemical properties of mononuclear copper(II) complexes
;
_journal_name_full 'Dalton Transactions'
_journal_paper_doi 10.1039/D3DT02814C
_journal_year 2023
_chemical_formula_moiety 'C28 H26 Cl2 Cu N4 O9'
_chemical_formula_sum 'C28 H26 Cl2 Cu N4 O9'
_chemical_formula_weight 696.99
_space_group_crystal_system monoclinic
_space_group_IT_number 14
_space_group_name_Hall '-P 2ybc'
_space_group_name_H-M_alt 'P 1 21/c 1'
_atom_sites_solution_hydrogens geom
_atom_sites_solution_primary direct
_atom_sites_solution_secondary difmap
_audit_update_record
;
2023-08-28 deposited with the CCDC.	2023-10-25 downloaded from the CCDC.
;
_cell_angle_alpha 90.0000
_cell_angle_beta 103.718(3)
_cell_angle_gamma 90.0000
_cell_formula_units_Z 4
_cell_length_a 19.122(5)
_cell_length_b 8.046(2)
_cell_length_c 19.183(5)
_cell_measurement_reflns_used 7611
_cell_measurement_temperature 173
_cell_measurement_theta_max 27.49
_cell_measurement_theta_min 3.06
_cell_volume 2867.2(13)
_computing_cell_refinement CrystalClear
_computing_data_collection 'CrystalClear (Rigaku/MSC Inc., 2006)'
_computing_data_reduction CrystalClear
_computing_molecular_graphics 'CrystalStructure 4.3'
_computing_publication_material 'CrystalStructure 4.3 (Rigaku, 2019)'
_computing_structure_refinement 'SHELXL Version 2016/6 (Sheldrick, 2008)'
_computing_structure_solution 'SIR92 (Altomare, et al., 1994)'
_diffrn_ambient_temperature 173
_diffrn_detector_area_resol_mean 7.314
_diffrn_measured_fraction_theta_full 0.998
_diffrn_measured_fraction_theta_max 0.998
_diffrn_measurement_device_type 'Rigaku Mercury70'
_diffrn_measurement_method \w
_diffrn_radiation_type 'Mo K\a'
_diffrn_radiation_wavelength 0.71070
_diffrn_reflns_av_R_equivalents 0.0270
_diffrn_reflns_av_unetI/netI 0.0335
_diffrn_reflns_Laue_measured_fraction_full 0.998
_diffrn_reflns_Laue_measured_fraction_max 0.998
_diffrn_reflns_limit_h_max 19
_diffrn_reflns_limit_h_min -24
_diffrn_reflns_limit_k_max 10
_diffrn_reflns_limit_k_min -10
_diffrn_reflns_limit_l_max 24
_diffrn_reflns_limit_l_min -24
_diffrn_reflns_number 21517
_diffrn_reflns_point_group_measured_fraction_full 0.998
_diffrn_reflns_point_group_measured_fraction_max 0.998
_diffrn_reflns_theta_full 25.241
_diffrn_reflns_theta_max 27.450
_diffrn_reflns_theta_min 3.062
_diffrn_standards_number 0
_exptl_absorpt_coefficient_mu 1.010
_exptl_absorpt_correction_T_max 0.859
_exptl_absorpt_correction_T_min 0.680
_exptl_absorpt_correction_type multi-scan
_exptl_absorpt_process_details 'REQAB (Rigaku, 1998)'
_exptl_crystal_colour blue
_exptl_crystal_density_diffrn 1.615
_exptl_crystal_density_method 'not measured'
_exptl_crystal_description unknown
_exptl_crystal_F_000 1428.00
_exptl_crystal_size_max 0.400
_exptl_crystal_size_mid 0.400
_exptl_crystal_size_min 0.150
_refine_diff_density_max 1.33
_refine_diff_density_min -1.03
_refine_ls_extinction_method none
_refine_ls_goodness_of_fit_ref 1.065
_refine_ls_hydrogen_treatment constr
_refine_ls_number_parameters 406
_refine_ls_number_reflns 6536
_refine_ls_number_restraints 0
_refine_ls_R_factor_all 0.0654
_refine_ls_R_factor_gt 0.0570
_refine_ls_shift/su_max 0.001
_refine_ls_structure_factor_coef Fsqd
_refine_ls_weighting_details 'w = 1/[\s^2^(Fo^2^)+(0.0763P)^2^+4.0247P] where P=(Fo^2^+2Fc^2^)/3'
_refine_ls_weighting_scheme calc
_refine_ls_wR_factor_gt 0.1487
_refine_ls_wR_factor_ref 0.1566
_reflns_Friedel_coverage 0.000
_reflns_number_gt 5646
_reflns_number_total 6536
_reflns_threshold_expression F^2^>2.0\s(F^2^)
_cod_data_source_file d3dt02814c2.cif
_cod_data_source_block '_PyQNenOCH2Q-CuClO4-NaClO4-CH3CN-070626'
_cod_original_cell_volume 2867.1(13)
_cod_database_code 7714326

loop_
_space_group_symop_id
_space_group_symop_operation_xyz
1 +X,+Y,+Z
2 -X,1/2+Y,1/2-Z
3 -X,-Y,-Z
4 +X,-1/2-Y,-1/2+Z

loop_
_atom_site_label
_atom_site_type_symbol
_atom_site_fract_x
_atom_site_fract_y
_atom_site_fract_z
_atom_site_U_iso_or_equiv
_atom_site_adp_type
_atom_site_occupancy
_atom_site_site_symmetry_order
_atom_site_calc_flag
_atom_site_refinement_flags_posn
_atom_site_refinement_flags_adp
_atom_site_refinement_flags_occupancy
_atom_site_disorder_assembly
_atom_site_disorder_group
Cu1 Cu 0.74308(2) 0.91314(4) 0.54957(2) 0.02736(13) Uani 1 1 d . . . . .
Cl1 Cl 0.85620(4) 1.25346(10) 0.69511(4) 0.0367(2) Uani 1 1 d . . . . .
Cl2 Cl 0.51092(6) 1.35824(15) 0.35888(7) 0.0613(3) Uani 1 1 d . . . . .
O1 O 0.69084(12) 0.6966(3) 0.48896(11) 0.0327(5) Uani 1 1 d . . . . .
O2 O 0.79071(14) 1.1683(4) 0.66091(14) 0.0489(6) Uani 1 1 d . . . . .
O3 O 0.90797(18) 1.1340(4) 0.7291(2) 0.0720(10) Uani 1 1 d . . . . .
O4 O 0.88209(15) 1.3438(4) 0.64094(16) 0.0543(7) Uani 1 1 d . . . . .
O5 O 0.8416(2) 1.3698(4) 0.74620(16) 0.0653(9) Uani 1 1 d . . . . .
O6 O 0.4390(2) 1.4087(6) 0.3421(2) 0.0974(15) Uani 1 1 d . . . . .
O7 O 0.5032(4) 1.2524(7) 0.2923(3) 0.1015(19) Uani 0.75 1 d . . P . .
O8 O 0.5518(5) 1.4675(13) 0.3288(5) 0.203(6) Uani 0.75 1 d . . P . .
O9 O 0.5392(6) 1.4269(11) 0.4277(5) 0.202(6) Uani 0.75 1 d . . P . .
O10 O 0.5201(5) 1.2023(8) 0.3926(5) 0.183(5) Uani 0.75 1 d . . P . .
N1 N 0.75037(16) 0.7642(3) 0.63582(14) 0.0342(6) Uani 1 1 d . . . . .
N2 N 0.66019(14) 1.0131(3) 0.58200(13) 0.0291(5) Uani 1 1 d . . . . .
N3 N 0.84772(14) 0.8305(3) 0.55828(14) 0.0327(6) Uani 1 1 d . . . . .
N4 N 0.71042(13) 1.0101(3) 0.45069(13) 0.0280(5) Uani 1 1 d . . . . .
C1 C 0.7016(2) 0.8221(5) 0.68071(19) 0.0467(9) Uani 1 1 d . . . . .
H1 H 0.730985 0.859678 0.727738 0.056 Uiso 1 1 calc R U . . .
H2 H 0.671632 0.727699 0.689461 0.056 Uiso 1 1 calc R U . . .
C2 C 0.65359(18) 0.9609(4) 0.64674(17) 0.0340(7) Uani 1 1 d . . . . .
C3 C 0.60475(19) 1.0323(5) 0.68055(19) 0.0434(8) Uani 1 1 d . . . . .
H3 H 0.600599 0.992556 0.726023 0.052 Uiso 1 1 calc R U . . .
C4 C 0.5619(2) 1.1622(6) 0.6477(2) 0.0486(9) Uani 1 1 d . . . . .
H4 H 0.529172 1.215199 0.670797 0.058 Uiso 1 1 calc R U . . .
C5 C 0.56780(18) 1.2133(5) 0.5805(2) 0.0434(8) Uani 1 1 d . . . . .
H5 H 0.538171 1.300269 0.556224 0.052 Uiso 1 1 calc R U . . .
C6 C 0.61714(17) 1.1367(4) 0.54924(18) 0.0338(7) Uani 1 1 d . . . . .
H6 H 0.620913 1.172111 0.503037 0.041 Uiso 1 1 calc R U . . .
C7 C 0.8267(2) 0.7682(4) 0.67512(18) 0.0426(8) Uani 1 1 d . . . . .
H7 H 0.837866 0.668343 0.705891 0.051 Uiso 1 1 calc R U . . .
H8 H 0.835532 0.867405 0.706533 0.051 Uiso 1 1 calc R U . . .
C8 C 0.87498(19) 0.7734(4) 0.6243(2) 0.0411(8) Uani 1 1 d . . . . .
C9 C 0.9469(2) 0.7204(6) 0.6474(3) 0.0599(12) Uani 1 1 d . . . . .
H9 H 0.964487 0.681752 0.695123 0.072 Uiso 1 1 calc R U . . .
C10 C 0.9907(2) 0.7245(6) 0.6020(3) 0.0666(14) Uani 1 1 d . . . . .
H10 H 1.039804 0.693064 0.618160 0.080 Uiso 1 1 calc R U . . .
C11 C 1.0058(2) 0.7753(6) 0.4791(3) 0.0689(14) Uani 1 1 d . . . . .
H11 H 1.054628 0.740926 0.493004 0.083 Uiso 1 1 calc R U . . .
C12 C 0.9779(2) 0.8233(6) 0.4099(3) 0.0643(12) Uani 1 1 d . . . . .
H12 H 1.006854 0.821139 0.375961 0.077 Uiso 1 1 calc R U . . .
C13 C 0.9064(2) 0.8758(5) 0.3893(2) 0.0503(9) Uani 1 1 d . . . . .
H13 H 0.887151 0.912188 0.341519 0.060 Uiso 1 1 calc R U . . .
C14 C 0.86333(18) 0.8754(4) 0.4376(2) 0.0390(7) Uani 1 1 d . . . . .
H14 H 0.814265 0.907377 0.422118 0.047 Uiso 1 1 calc R U . . .
C15 C 0.89102(17) 0.8283(4) 0.5096(2) 0.0368(7) Uani 1 1 d . . . . .
C16 C 0.9637(2) 0.7752(5) 0.5307(3) 0.0520(10) Uani 1 1 d . . . . .
C17 C 0.72997(19) 0.5934(4) 0.60589(18) 0.0353(7) Uani 1 1 d . . . . .
H15 H 0.717611 0.522910 0.643533 0.042 Uiso 1 1 calc R U . . .
H16 H 0.771694 0.542374 0.591832 0.042 Uiso 1 1 calc R U . . .
C18 C 0.66664(19) 0.5990(4) 0.54141(18) 0.0383(7) Uani 1 1 d . . . . .
H17 H 0.653188 0.485638 0.523027 0.046 Uiso 1 1 calc R U . . .
H18 H 0.624462 0.651593 0.554002 0.046 Uiso 1 1 calc R U . . .
C19 C 0.6365(2) 0.7615(5) 0.43108(18) 0.0422(8) Uani 1 1 d . . . . .
H19 H 0.592791 0.788653 0.447904 0.051 Uiso 1 1 calc R U . . .
H20 H 0.623612 0.677874 0.392294 0.051 Uiso 1 1 calc R U . . .
C20 C 0.66519(17) 0.9147(4) 0.40356(17) 0.0322(7) Uani 1 1 d . . . . .
C21 C 0.64386(19) 0.9560(5) 0.33055(18) 0.0413(8) Uani 1 1 d . . . . .
H21 H 0.611327 0.886590 0.298092 0.050 Uiso 1 1 calc R U . . .
C22 C 0.6703(2) 1.0965(5) 0.30672(18) 0.0456(9) Uani 1 1 d . . . . .
H22 H 0.657132 1.123905 0.257159 0.055 Uiso 1 1 calc R U . . .
C23 C 0.7470(2) 1.3487(5) 0.3342(2) 0.0498(9) Uani 1 1 d . . . . .
H23 H 0.736556 1.378970 0.284971 0.060 Uiso 1 1 calc R U . . .
C24 C 0.7905(2) 1.4469(5) 0.3836(2) 0.0500(9) Uani 1 1 d . . . . .
H24 H 0.809759 1.545980 0.368724 0.060 Uiso 1 1 calc R U . . .
C25 C 0.8073(2) 1.4027(4) 0.4569(2) 0.0405(8) Uani 1 1 d . . . . .
H25 H 0.837119 1.473200 0.491257 0.049 Uiso 1 1 calc R U . . .
C26 C 0.78070(18) 1.2589(4) 0.47886(17) 0.0344(7) Uani 1 1 d . . . . .
H26 H 0.792952 1.228479 0.528114 0.041 Uiso 1 1 calc R U . . .
C27 C 0.73535(16) 1.1566(4) 0.42839(16) 0.0285(6) Uani 1 1 d . . . . .
C28 C 0.71701(19) 1.2013(4) 0.35527(17) 0.0373(7) Uani 1 1 d . . . . .

loop_
_atom_site_aniso_label
_atom_site_aniso_U_11
_atom_site_aniso_U_22
_atom_site_aniso_U_33
_atom_site_aniso_U_23
_atom_site_aniso_U_13
_atom_site_aniso_U_12
Cu1 0.0309(2) 0.0255(2) 0.0233(2) 0.00086(13) 0.00172(15) 0.00094(13)
Cl1 0.0352(4) 0.0345(4) 0.0356(4) -0.0030(3) -0.0012(3) -0.0030(3)
Cl2 0.0428(5) 0.0637(7) 0.0811(8) -0.0161(6) 0.0219(5) -0.0023(5)
O1 0.0332(11) 0.0328(11) 0.0295(11) -0.0024(9) 0.0026(9) -0.0056(9)
O2 0.0393(13) 0.0526(16) 0.0482(15) 0.0014(12) -0.0026(11) -0.0143(12)
O3 0.0590(19) 0.0463(16) 0.086(2) 0.0022(16) -0.0317(17) 0.0056(14)
O4 0.0494(16) 0.0567(17) 0.0624(18) 0.0008(14) 0.0243(14) -0.0092(13)
O5 0.102(3) 0.0517(17) 0.0467(16) -0.0099(14) 0.0266(17) -0.0057(17)
O6 0.065(2) 0.144(4) 0.082(3) 0.023(3) 0.014(2) 0.022(2)
O7 0.127(5) 0.086(4) 0.108(4) -0.019(3) 0.061(4) 0.000(3)
O8 0.204(8) 0.272(11) 0.192(8) -0.144(8) 0.162(7) -0.193(8)
O9 0.224(9) 0.142(7) 0.149(7) 0.061(5) -0.138(7) -0.088(6)
O10 0.204(8) 0.081(4) 0.177(7) 0.069(5) -0.124(6) -0.049(5)
N1 0.0444(15) 0.0278(13) 0.0273(13) 0.0014(10) 0.0023(11) 0.0005(11)
N2 0.0305(12) 0.0294(13) 0.0268(12) 0.0008(10) 0.0054(10) -0.0022(10)
N3 0.0283(12) 0.0264(13) 0.0381(14) 0.0024(11) -0.0028(11) -0.0001(10)
N4 0.0267(12) 0.0308(13) 0.0251(12) -0.0006(10) 0.0033(9) 0.0034(10)
C1 0.072(3) 0.0401(19) 0.0296(16) 0.0046(14) 0.0161(17) 0.0079(18)
C2 0.0366(16) 0.0354(16) 0.0294(15) -0.0005(13) 0.0069(13) -0.0077(13)
C3 0.0389(18) 0.060(2) 0.0347(17) 0.0010(16) 0.0146(14) -0.0079(17)
C4 0.0357(18) 0.065(3) 0.051(2) -0.0048(19) 0.0216(16) 0.0015(17)
C5 0.0312(16) 0.051(2) 0.048(2) 0.0048(17) 0.0101(15) 0.0062(15)
C6 0.0299(15) 0.0370(16) 0.0349(16) 0.0035(13) 0.0083(13) 0.0024(13)
C7 0.052(2) 0.0337(17) 0.0320(16) 0.0081(14) -0.0107(15) -0.0059(15)
C8 0.0370(17) 0.0314(16) 0.0456(19) 0.0106(14) -0.0089(15) -0.0059(13)
C9 0.042(2) 0.054(2) 0.069(3) 0.024(2) -0.018(2) -0.0055(18)
C10 0.0290(18) 0.066(3) 0.095(4) 0.027(3) -0.006(2) 0.0026(18)
C11 0.032(2) 0.068(3) 0.109(4) 0.019(3) 0.022(2) 0.0070(19)
C12 0.042(2) 0.069(3) 0.090(4) 0.001(3) 0.032(2) 0.004(2)
C13 0.047(2) 0.053(2) 0.056(2) -0.0026(19) 0.0221(18) 0.0058(18)
C14 0.0306(16) 0.0384(17) 0.0475(19) -0.0027(15) 0.0084(14) 0.0056(13)
C15 0.0272(15) 0.0283(15) 0.052(2) -0.0005(14) 0.0033(14) -0.0010(12)
C16 0.0311(18) 0.047(2) 0.074(3) 0.010(2) 0.0041(18) 0.0043(15)
C17 0.0426(18) 0.0256(15) 0.0362(17) 0.0021(12) 0.0067(14) -0.0034(13)
C18 0.0406(18) 0.0356(17) 0.0374(17) -0.0009(14) 0.0070(14) -0.0101(14)
C19 0.0393(18) 0.052(2) 0.0295(16) -0.0017(15) -0.0041(14) -0.0119(15)
C20 0.0290(15) 0.0400(17) 0.0253(14) -0.0023(12) 0.0016(12) 0.0036(12)
C21 0.0412(18) 0.050(2) 0.0279(16) -0.0044(15) -0.0011(14) 0.0045(16)
C22 0.058(2) 0.052(2) 0.0222(15) 0.0002(14) 0.0008(15) 0.0085(17)
C23 0.071(3) 0.045(2) 0.0340(18) 0.0102(16) 0.0132(18) 0.0051(19)
C24 0.068(3) 0.0377(19) 0.048(2) 0.0100(17) 0.0214(19) 0.0018(18)
C25 0.048(2) 0.0341(17) 0.0409(18) -0.0007(14) 0.0131(16) -0.0004(14)
C26 0.0388(17) 0.0347(16) 0.0299(15) 0.0007(13) 0.0088(13) 0.0051(13)
C27 0.0302(14) 0.0296(15) 0.0267(14) 0.0027(12) 0.0086(12) 0.0068(12)
C28 0.0458(18) 0.0391(17) 0.0279(15) 0.0041(13) 0.0102(14) 0.0098(15)

loop_
_atom_type_symbol
_atom_type_description
_atom_type_scat_dispersion_real
_atom_type_scat_dispersion_imag
_atom_type_scat_source
C C 0.0033 0.0016
;
International Tables for Crystallography
(Vol. C, Tables 4.2.6.8 and 6.1.1.4)
;
H H 0.0000 0.0000
;
International Tables for Crystallography
(Vol. C, Table 6.1.1.4)
;
Cl Cl 0.1484 0.1585
;
International Tables for Crystallography
(Vol. C, Tables 4.2.6.8 and 6.1.1.4)
;
Cu Cu 0.3201 1.2651
;
International Tables for Crystallography
(Vol. C, Tables 4.2.6.8 and 6.1.1.4)
;
N N 0.0061 0.0033
;
International Tables for Crystallography
(Vol. C, Tables 4.2.6.8 and 6.1.1.4)
;
O O 0.0106 0.0060
;
International Tables for Crystallography
(Vol. C, Tables 4.2.6.8 and 6.1.1.4)
;

loop_
_geom_angle_atom_site_label_1
_geom_angle_atom_site_label_2
_geom_angle_atom_site_label_3
_geom_angle
_geom_angle_site_symmetry_1
_geom_angle_site_symmetry_3
_geom_angle_publ_flag
N2 Cu1 N4 92.61(10) . . ?
N2 Cu1 N1 83.68(11) . . ?
N4 Cu1 N1 161.64(11) . . ?
N2 Cu1 N3 157.13(11) . . ?
N4 Cu1 N3 106.15(10) . . ?
N1 Cu1 N3 82.31(11) . . ?
N2 Cu1 O1 100.88(10) . . ?
N4 Cu1 O1 78.92(9) . . ?
N1 Cu1 O1 84.12(10) . . ?
N3 Cu1 O1 95.58(10) . . ?
O3 Cl1 O5 110.8(2) . . ?
O3 Cl1 O2 108.84(18) . . ?
O5 Cl1 O2 109.5(2) . . ?
O3 Cl1 O4 110.4(2) . . ?
O5 Cl1 O4 108.58(19) . . ?
O2 Cl1 O4 108.65(17) . . ?
O8 Cl2 O6 110.0(6) . . ?
O8 Cl2 O10 137.4(7) . . ?
O6 Cl2 O10 112.0(5) . . ?
O8 Cl2 O9 90.7(5) . . ?
O6 Cl2 O9 103.9(6) . . ?
O10 Cl2 O9 86.6(5) . . ?
O8 Cl2 O7 87.6(4) . . ?
O6 Cl2 O7 94.4(3) . . ?
O10 Cl2 O7 82.1(5) . . ?
O9 Cl2 O7 161.2(6) . . ?
C19 O1 C18 116.7(3) . . ?
C19 O1 Cu1 106.08(19) . . ?
C18 O1 Cu1 104.13(18) . . ?
C7 N1 C1 112.2(3) . . ?
C7 N1 C17 110.5(3) . . ?
C1 N1 C17 111.5(3) . . ?
C7 N1 Cu1 105.8(2) . . ?
C1 N1 Cu1 110.9(2) . . ?
C17 N1 Cu1 105.53(19) . . ?
C2 N2 C6 118.7(3) . . ?
C2 N2 Cu1 114.6(2) . . ?
C6 N2 Cu1 126.3(2) . . ?
C8 N3 C15 118.3(3) . . ?
C8 N3 Cu1 109.8(2) . . ?
C15 N3 Cu1 131.8(2) . . ?
C20 N4 C27 119.9(3) . . ?
C20 N4 Cu1 115.0(2) . . ?
C27 N4 Cu1 124.9(2) . . ?
N1 C1 C2 112.8(3) . . ?
N1 C1 H1 109.0 . . ?
C2 C1 H1 109.0 . . ?
N1 C1 H2 109.0 . . ?
C2 C1 H2 109.0 . . ?
H1 C1 H2 107.8 . . ?
N2 C2 C3 121.7(3) . . ?
N2 C2 C1 117.0(3) . . ?
C3 C2 C1 121.3(3) . . ?
C2 C3 C4 119.5(3) . . ?
C2 C3 H3 120.2 . . ?
C4 C3 H3 120.2 . . ?
C5 C4 C3 118.6(3) . . ?
C5 C4 H4 120.7 . . ?
C3 C4 H4 120.7 . . ?
C6 C5 C4 119.2(3) . . ?
C6 C5 H5 120.4 . . ?
C4 C5 H5 120.4 . . ?
N2 C6 C5 122.2(3) . . ?
N2 C6 H6 118.9 . . ?
C5 C6 H6 118.9 . . ?
N1 C7 C8 110.9(3) . . ?
N1 C7 H7 109.5 . . ?
C8 C7 H7 109.5 . . ?
N1 C7 H8 109.5 . . ?
C8 C7 H8 109.5 . . ?
H7 C7 H8 108.0 . . ?
N3 C8 C9 122.5(4) . . ?
N3 C8 C7 117.8(3) . . ?
C9 C8 C7 119.7(3) . . ?
C10 C9 C8 120.1(4) . . ?
C10 C9 H9 119.9 . . ?
C8 C9 H9 119.9 . . ?
C9 C10 C16 119.8(4) . . ?
C9 C10 H10 120.1 . . ?
C16 C10 H10 120.1 . . ?
C12 C11 C16 121.6(4) . . ?
C12 C11 H11 119.2 . . ?
C16 C11 H11 119.2 . . ?
C11 C12 C13 119.4(4) . . ?
C11 C12 H12 120.3 . . ?
C13 C12 H12 120.3 . . ?
C14 C13 C12 120.8(4) . . ?
C14 C13 H13 119.6 . . ?
C12 C13 H13 119.6 . . ?
C13 C14 C15 120.9(3) . . ?
C13 C14 H14 119.5 . . ?
C15 C14 H14 119.5 . . ?
N3 C15 C14 120.7(3) . . ?
N3 C15 C16 120.8(3) . . ?
C14 C15 C16 118.4(3) . . ?
C10 C16 C11 122.9(4) . . ?
C10 C16 C15 118.4(4) . . ?
C11 C16 C15 118.7(4) . . ?
N1 C17 C18 111.7(3) . . ?
N1 C17 H15 109.3 . . ?
C18 C17 H15 109.3 . . ?
N1 C17 H16 109.3 . . ?
C18 C17 H16 109.3 . . ?
H15 C17 H16 107.9 . . ?
O1 C18 C17 105.1(3) . . ?
O1 C18 H17 110.7 . . ?
C17 C18 H17 110.7 . . ?
O1 C18 H18 110.7 . . ?
C17 C18 H18 110.7 . . ?
H17 C18 H18 108.8 . . ?
O1 C19 C20 108.5(3) . . ?
O1 C19 H19 110.0 . . ?
C20 C19 H19 110.0 . . ?
O1 C19 H20 110.0 . . ?
C20 C19 H20 110.0 . . ?
H19 C19 H20 108.4 . . ?
N4 C20 C21 121.9(3) . . ?
N4 C20 C19 117.9(3) . . ?
C21 C20 C19 120.2(3) . . ?
C22 C21 C20 119.3(3) . . ?
C22 C21 H21 120.4 . . ?
C20 C21 H21 120.4 . . ?
C21 C22 C28 120.2(3) . . ?
C21 C22 H22 119.9 . . ?
C28 C22 H22 119.9 . . ?
C24 C23 C28 120.8(3) . . ?
C24 C23 H23 119.6 . . ?
C28 C23 H23 119.6 . . ?
C23 C24 C25 120.4(4) . . ?
C23 C24 H24 119.8 . . ?
C25 C24 H24 119.8 . . ?
C26 C25 C24 120.3(4) . . ?
C26 C25 H25 119.8 . . ?
C24 C25 H25 119.8 . . ?
C25 C26 C27 119.8(3) . . ?
C25 C26 H26 120.1 . . ?
C27 C26 H26 120.1 . . ?
N4 C27 C26 119.4(3) . . ?
N4 C27 C28 120.3(3) . . ?
C26 C27 C28 120.3(3) . . ?
C22 C28 C27 118.3(3) . . ?
C22 C28 C23 123.3(3) . . ?
C27 C28 C23 118.4(3) . . ?

loop_
_geom_bond_atom_site_label_1
_geom_bond_atom_site_label_2
_geom_bond_distance
_geom_bond_site_symmetry_2
_geom_bond_publ_flag
Cu1 N2 2.004(3) . ?
Cu1 N4 2.008(2) . ?
Cu1 N1 2.021(3) . ?
Cu1 N3 2.077(3) . ?
Cu1 O1 2.199(2) . ?
Cl1 O3 1.422(3) . ?
Cl1 O5 1.429(3) . ?
Cl1 O2 1.442(3) . ?
Cl1 O4 1.448(3) . ?
Cl2 O8 1.390(7) . ?
Cl2 O6 1.396(4) . ?
Cl2 O10 1.404(6) . ?
Cl2 O9 1.415(8) . ?
Cl2 O7 1.513(6) . ?
O1 C19 1.427(4) . ?
O1 C18 1.436(4) . ?
N1 C7 1.476(4) . ?
N1 C1 1.486(5) . ?
N1 C17 1.504(4) . ?
N2 C2 1.345(4) . ?
N2 C6 1.347(4) . ?
N3 C8 1.332(4) . ?
N3 C15 1.388(4) . ?
N4 C20 1.336(4) . ?
N4 C27 1.377(4) . ?
C1 C2 1.494(5) . ?
C1 H1 0.9900 . ?
C1 H2 0.9900 . ?
C2 C3 1.382(5) . ?
C3 C4 1.384(6) . ?
C3 H3 0.9500 . ?
C4 C5 1.382(5) . ?
C4 H4 0.9500 . ?
C5 C6 1.378(5) . ?
C5 H5 0.9500 . ?
C6 H6 0.9500 . ?
C7 C8 1.493(6) . ?
C7 H7 0.9900 . ?
C7 H8 0.9900 . ?
C8 C9 1.407(5) . ?
C9 C10 1.345(7) . ?
C9 H9 0.9500 . ?
C10 C16 1.404(6) . ?
C10 H10 0.9500 . ?
C11 C12 1.364(7) . ?
C11 C16 1.415(6) . ?
C11 H11 0.9500 . ?
C12 C13 1.395(6) . ?
C12 H12 0.9500 . ?
C13 C14 1.376(5) . ?
C13 H13 0.9500 . ?
C14 C15 1.408(5) . ?
C14 H14 0.9500 . ?
C15 C16 1.419(5) . ?
C17 C18 1.513(5) . ?
C17 H15 0.9900 . ?
C17 H16 0.9900 . ?
C18 H17 0.9900 . ?
C18 H18 0.9900 . ?
C19 C20 1.495(5) . ?
C19 H19 0.9900 . ?
C19 H20 0.9900 . ?
C20 C21 1.403(4) . ?
C21 C22 1.361(6) . ?
C21 H21 0.9500 . ?
C22 C28 1.408(5) . ?
C22 H22 0.9500 . ?
C23 C24 1.356(6) . ?
C23 C28 1.417(5) . ?
C23 H23 0.9500 . ?
C24 C25 1.413(5) . ?
C24 H24 0.9500 . ?
C25 C26 1.369(5) . ?
C25 H25 0.9500 . ?
C26 C27 1.403(5) . ?
C26 H26 0.9500 . ?
C27 C28 1.410(4) . ?

loop_
_geom_torsion_atom_site_label_1
_geom_torsion_atom_site_label_2
_geom_torsion_atom_site_label_3
_geom_torsion_atom_site_label_4
_geom_torsion
_geom_torsion_site_symmetry_1
_geom_torsion_site_symmetry_2
_geom_torsion_site_symmetry_3
_geom_torsion_site_symmetry_4
_geom_torsion_publ_flag
C7 N1 C1 C2 125.2(3) . . . . ?
C17 N1 C1 C2 -110.3(3) . . . . ?
Cu1 N1 C1 C2 7.0(4) . . . . ?
C6 N2 C2 C3 -1.0(5) . . . . ?
Cu1 N2 C2 C3 172.1(3) . . . . ?
C6 N2 C2 C1 179.2(3) . . . . ?
Cu1 N2 C2 C1 -7.7(4) . . . . ?
N1 C1 C2 N2 0.3(5) . . . . ?
N1 C1 C2 C3 -179.6(3) . . . . ?
N2 C2 C3 C4 -0.8(5) . . . . ?
C1 C2 C3 C4 179.1(4) . . . . ?
C2 C3 C4 C5 2.0(6) . . . . ?
C3 C4 C5 C6 -1.6(6) . . . . ?
C2 N2 C6 C5 1.4(5) . . . . ?
Cu1 N2 C6 C5 -170.8(3) . . . . ?
C4 C5 C6 N2 -0.1(6) . . . . ?
C1 N1 C7 C8 -158.4(3) . . . . ?
C17 N1 C7 C8 76.5(3) . . . . ?
Cu1 N1 C7 C8 -37.3(3) . . . . ?
C15 N3 C8 C9 3.8(5) . . . . ?
Cu1 N3 C8 C9 -175.2(3) . . . . ?
C15 N3 C8 C7 -176.9(3) . . . . ?
Cu1 N3 C8 C7 4.0(4) . . . . ?
N1 C7 C8 N3 22.8(4) . . . . ?
N1 C7 C8 C9 -157.9(3) . . . . ?
N3 C8 C9 C10 -0.8(6) . . . . ?
C7 C8 C9 C10 180.0(4) . . . . ?
C8 C9 C10 C16 -2.6(7) . . . . ?
C16 C11 C12 C13 0.8(8) . . . . ?
C11 C12 C13 C14 -1.7(7) . . . . ?
C12 C13 C14 C15 2.5(6) . . . . ?
C8 N3 C15 C14 175.2(3) . . . . ?
Cu1 N3 C15 C14 -6.0(5) . . . . ?
C8 N3 C15 C16 -3.4(5) . . . . ?
Cu1 N3 C15 C16 175.3(3) . . . . ?
C13 C14 C15 N3 179.0(3) . . . . ?
C13 C14 C15 C16 -2.3(5) . . . . ?
C9 C10 C16 C11 -177.0(5) . . . . ?
C9 C10 C16 C15 2.8(7) . . . . ?
C12 C11 C16 C10 179.2(5) . . . . ?
C12 C11 C16 C15 -0.6(7) . . . . ?
N3 C15 C16 C10 0.2(6) . . . . ?
C14 C15 C16 C10 -178.5(4) . . . . ?
N3 C15 C16 C11 -180.0(4) . . . . ?
C14 C15 C16 C11 1.4(6) . . . . ?
C7 N1 C17 C18 -155.3(3) . . . . ?
C1 N1 C17 C18 79.2(3) . . . . ?
Cu1 N1 C17 C18 -41.3(3) . . . . ?
C19 O1 C18 C17 -162.7(3) . . . . ?
Cu1 O1 C18 C17 -46.2(3) . . . . ?
N1 C17 C18 O1 61.7(4) . . . . ?
C18 O1 C19 C20 154.0(3) . . . . ?
Cu1 O1 C19 C20 38.6(3) . . . . ?
C27 N4 C20 C21 2.3(5) . . . . ?
Cu1 N4 C20 C21 -172.7(3) . . . . ?
C27 N4 C20 C19 -176.8(3) . . . . ?
Cu1 N4 C20 C19 8.1(4) . . . . ?
O1 C19 C20 N4 -33.5(4) . . . . ?
O1 C19 C20 C21 147.3(3) . . . . ?
N4 C20 C21 C22 0.5(5) . . . . ?
C19 C20 C21 C22 179.6(3) . . . . ?
C20 C21 C22 C28 -1.7(6) . . . . ?
C28 C23 C24 C25 0.7(6) . . . . ?
C23 C24 C25 C26 1.0(6) . . . . ?
C24 C25 C26 C27 -1.4(5) . . . . ?
C20 N4 C27 C26 177.6(3) . . . . ?
Cu1 N4 C27 C26 -7.8(4) . . . . ?
C20 N4 C27 C28 -4.0(4) . . . . ?
Cu1 N4 C27 C28 170.6(2) . . . . ?
C25 C26 C27 N4 178.3(3) . . . . ?
C25 C26 C27 C28 0.0(5) . . . . ?
C21 C22 C28 C27 0.0(5) . . . . ?
C21 C22 C28 C23 179.5(4) . . . . ?
N4 C27 C28 C22 2.8(5) . . . . ?
C26 C27 C28 C22 -178.8(3) . . . . ?
N4 C27 C28 C23 -176.6(3) . . . . ?
C26 C27 C28 C23 1.7(5) . . . . ?
C24 C23 C28 C22 178.5(4) . . . . ?
C24 C23 C28 C27 -2.1(6) . . . . ?
